data_7031807
loop_
_publ_author_name
'Zangana, Karzan H.'
'Pineda, Eufemio Moreno'
'Vitorica-Yrezabal, I\~nigo J'
'McInnes, Eric J. L.'
'Winpenny, Richard E. P.'

_publ_section_title
;
 Linking Cr3 triangles through phosphonates and lanthanides: synthetic,
 structural, magnetic and EPR studies.
;
_journal_issue 35
_journal_name_full 'Dalton transactions (Cambridge, England : 2003)'
_journal_page_first 13242
_journal_page_last 13249
_journal_paper_doi 10.1039/c4dt01264j
_journal_volume 43
_journal_year 2014
_chemical_formula_moiety 'C90 H186 Cr6 Dy2 N2 O42 P4, 2(H2 O), 0.62(C4 H10 O), 1.39(C4 H9 O1)'
_chemical_formula_sum 'C98 H210 Cr6 Dy2 N2 O46 P4'
_chemical_formula_weight 2913.55
_chemical_name_systematic
;
 ?
;
_space_group_crystal_system triclinic
_space_group_IT_number 2
_space_group_name_Hall '-P 1'
_space_group_name_H-M_alt 'P -1'
_symmetry_space_group_name_Hall '-P 1'
_symmetry_space_group_name_H-M 'P -1'
_atom_sites_solution_hydrogens mixed
_atom_sites_solution_primary iterative
_audit_creation_date 2014-07-08
_audit_creation_method
;
Olex2 1.2
(compiled 2014.05.21 svn.r2940 for OlexSys, GUI svn.r4846)
;
_cell_angle_alpha 100.096(3)
_cell_angle_beta 100.639(3)
_cell_angle_gamma 108.186(4)
_cell_formula_units_Z 1
_cell_length_a 13.7094(6)
_cell_length_b 14.0352(5)
_cell_length_c 23.1626(9)
_cell_measurement_reflns_used 7974
_cell_measurement_temperature 150
_cell_measurement_theta_max 26.2440
_cell_measurement_theta_min 3.5340
_cell_volume 4029.8(3)
_computing_cell_refinement
;
CrysAlisPro, Agilent Technologies,
Version 1.171.36.28 (release 01-02-2013 CrysAlis171 .NET)
(compiled Feb  1 2013,16:14:44)
;
_computing_data_collection
;
CrysAlisPro, Agilent Technologies,
Version 1.171.36.28 (release 01-02-2013 CrysAlis171 .NET)
(compiled Feb  1 2013,16:14:44)
;
_computing_data_reduction
;
CrysAlisPro, Agilent Technologies,
Version 1.171.36.28 (release 01-02-2013 CrysAlis171 .NET)
(compiled Feb  1 2013,16:14:44)
;
_computing_molecular_graphics 'Olex2 (Dolomanov et al., 2009)'
_computing_publication_material 'Olex2 (Dolomanov et al., 2009)'
_computing_structure_refinement 'ShelXL (Sheldrick, 2008)'
_computing_structure_solution
;
Superflip (Palatinus & Chapuis, 2007;Palatinus & van der Lee, 2008;
Palatinus et al., 2012)
;
_diffrn_ambient_temperature 150
_diffrn_detector_area_resol_mean 8.0714
_diffrn_measured_fraction_theta_full 0.993
_diffrn_measured_fraction_theta_max 0.987
_diffrn_measurement_details
;
  1 omega  -45.00   48.00   1.0000    4.0000
omega____ theta____ kappa____ phi______ frames
    -      -21.1798   57.0000   60.0000 93

  2 omega  -91.00    9.00   1.0000    4.0000
omega____ theta____ kappa____ phi______ frames
    -      -21.1798  -77.0000 -180.0000 100

  3 omega -101.00  -41.00   1.0000    4.0000
omega____ theta____ kappa____ phi______ frames
    -      -21.1798 -178.0000    0.0000 60

  4 omega  -92.00    3.00   1.0000    4.0000
omega____ theta____ kappa____ phi______ frames
    -      -21.1798  -57.0000  -90.0000 95
;
_diffrn_measurement_device_type 'SuperNova, Single source at offset, Eos'
_diffrn_measurement_method '\w scans'
_diffrn_orient_matrix_UB_11 0.0295555000
_diffrn_orient_matrix_UB_12 0.0438581000
_diffrn_orient_matrix_UB_13 0.0245600000
_diffrn_orient_matrix_UB_21 0.0012250000
_diffrn_orient_matrix_UB_22 -0.0329183000
_diffrn_orient_matrix_UB_23 0.0199100000
_diffrn_orient_matrix_UB_31 0.0479434000
_diffrn_orient_matrix_UB_32 -0.0032161000
_diffrn_orient_matrix_UB_33 -0.0059735000
_diffrn_radiation_monochromator mirror
_diffrn_radiation_type MoK\a
_diffrn_radiation_wavelength 0.71073
_diffrn_reflns_av_R_equivalents 0.0382
_diffrn_reflns_av_unetI/netI 0.0835
_diffrn_reflns_Laue_measured_fraction_full 0.993
_diffrn_reflns_Laue_measured_fraction_max 0.987
_diffrn_reflns_limit_h_max 17
_diffrn_reflns_limit_h_min -16
_diffrn_reflns_limit_k_max 17
_diffrn_reflns_limit_k_min -17
_diffrn_reflns_limit_l_max 28
_diffrn_reflns_limit_l_min -12
_diffrn_reflns_number 24552
_diffrn_reflns_point_group_measured_fraction_full 0.993
_diffrn_reflns_point_group_measured_fraction_max 0.987
_diffrn_reflns_theta_full 25.242
_diffrn_reflns_theta_max 26.367
_diffrn_reflns_theta_min 2.990
_diffrn_source 'SuperNova (Mo) X-ray Source'
_exptl_absorpt_coefficient_mu 1.407
_exptl_absorpt_correction_T_max 1.00000
_exptl_absorpt_correction_T_min 0.71404
_exptl_absorpt_correction_type multi-scan
_exptl_absorpt_process_details
;
CrysAlisPro, Agilent Technologies,
Version 1.171.36.28 (release 01-02-2013 CrysAlis171 .NET)
(compiled Feb  1 2013,16:14:44)
Empirical absorption correction using spherical harmonics,
 implemented in SCALE3 ABSPACK scaling algorithm.
;
_exptl_crystal_colour 'clear greenish green'
_exptl_crystal_colour_lustre clear
_exptl_crystal_colour_modifier greenish
_exptl_crystal_colour_primary green
_exptl_crystal_density_diffrn 1.201
_exptl_crystal_description block
_exptl_crystal_F_000 1516
_exptl_crystal_size_max 0.5
_exptl_crystal_size_mid 0.5
_exptl_crystal_size_min 0.2
_refine_diff_density_max 2.231
_refine_diff_density_min -1.650
_refine_diff_density_rms 0.172
_refine_ls_extinction_method none
_refine_ls_goodness_of_fit_ref 1.082
_refine_ls_hydrogen_treatment mixed
_refine_ls_matrix_type full
_refine_ls_number_parameters 888
_refine_ls_number_reflns 16253
_refine_ls_number_restraints 370
_refine_ls_restrained_S_all 1.078
_refine_ls_R_factor_all 0.0900
_refine_ls_R_factor_gt 0.0661
_refine_ls_shift/su_max 0.001
_refine_ls_shift/su_mean 0.000
_refine_ls_structure_factor_coef Fsqd
_refine_ls_weighting_details 'w=1/[\s^2^(Fo^2^)+(0.0945P)^2^+19.3469P] where P=(Fo^2^+2Fc^2^)/3'
_refine_ls_weighting_scheme calc
_refine_ls_wR_factor_gt 0.1849
_refine_ls_wR_factor_ref 0.2052
_reflns_Friedel_coverage 0.000
_reflns_number_gt 12604
_reflns_number_total 16253
_reflns_threshold_expression 'I > 2\s(I)'
_cod_data_source_file c4dt01264j2.cif
_cod_data_source_block Cr6Dy2P4
_cod_depositor_comments 'Adding full bibliography for 7031804--7031808.cif.'
_cod_database_code 7031807
_shelxl_version_number 2013-4
_chemical_oxdiff_formula Cr6Dy2P6O50C100H150
_shelx_space_group_comment
;
The symmetry employed for this shelxl refinement is uniquely defined
by the following loop, which should always be used as a source of
symmetry information in preference to the above space-group names.
They are only intended as comments.
;
_reflns_odcompleteness_completeness 98.62
_reflns_odcompleteness_iscentric 1
_reflns_odcompleteness_theta 26.32
_olex2_refinement_description
;
1. Fixed Uiso
 At 1.2 times of:
  All C(H) groups, All C(H,H) groups, All N(H,H) groups
 At 1.5 times of:
  All C(H,H,H) groups, All O(H) groups, All O(H,H) groups
2. Restrained distances
 C8A-C34T
 1.54 with sigma of 0.02
 C33T-C8A
 1.54 with sigma of 0.02
 C33T-C34T
 2.5 with sigma of 0.02
 O3S-H3S
 0.87 with sigma of 0.01
 C9-C2
 1.54 with sigma of 0.02
 C2-C1
 1.54 with sigma of 0.02
 C9-C1
 2.5 with sigma of 0.02
 C9-O4
 1.45 with sigma of 0.02
 C2-O4
 2.4 with sigma of 0.02
 C22T-C23T
 1.54 with sigma of 0.02
 C25T-C23T
 1.54 with sigma of 0.02
 C25T-C22T
 2.5 with sigma of 0.02
 C23T-C24T
 1.54 with sigma of 0.02
 C22T-C24T
 2.5 with sigma of 0.02
 C24T-C25T
 2.5 with sigma of 0.02
 O21T-C22T
 1.45 with sigma of 0.02
 C23T-O21T
 2.4 with sigma of 0.02
 C42T-C43T
 1.54 with sigma of 0.02
 C45T-C43T
 1.54 with sigma of 0.02
 C42T-C45T
 2.5 with sigma of 0.02
 C44T-C43T
 1.54 with sigma of 0.02
 C45T-C44T
 2.5 with sigma of 0.02
 C44T-C42T
 2.5 with sigma of 0.02
 O41T-C42T
 1.45 with sigma of 0.02
 C43T-O41T
 2.4 with sigma of 0.02
 C34S-C33S
 2.5 with sigma of 0.02
 C32S-C33S
 1.54 with sigma of 0.02
 C32S-C34S
 1.54 with sigma of 0.02
 N31T-C8A
 1.45 with sigma of 0.02
 N31S-C32S
 1.45 with sigma of 0.02
 C34S-N31S
 2.44 with sigma of 0.02
 C2-C10
 1.54 with sigma of 0.02
 C9-C10
 2.5 with sigma of 0.02
 C10-C1
 2.5 with sigma of 0.02
 C4S-H3S
 1.920909 with sigma of 0.02
 Cr1-H3S
 2.700384 with sigma of 0.02
 C14-C15 \\sim C14-C16 \\sim C14-C17
 with sigma of 0.02
 C14A-C15A \\sim C14A-C16A \\sim C14A-C17A
 with sigma of 0.02
 C54A-C55A \\sim C54A-C56A \\sim C54A-C57A
 with sigma of 0.02
 C54-C55 \\sim C54-C56 \\sim C54-C57
 with sigma of 0.02
 C57-C55 \\sim C55-C56 \\sim C56-C57
 with sigma of 0.02
3. Uiso/Uaniso restraints and constraints
C57A \\sim C57 \\sim C56A \\sim C56 \\sim C55A \\sim C55: within 1.7A with
sigma of 0.04 and sigma for terminal atoms of 0.08
C33T \\sim C8A \\sim C34T \\sim C33S \\sim C32S \\sim C34S \\sim N31T \\sim
N31S: within 1.7A with sigma of 0.04 and sigma for terminal atoms of 0.08
Uanis(C2) = Uanis(C9)
Uanis(O2S) = Uanis(O41T) = Uanis(O4) = Uanis(O21T)
Uanis(N31S) = Uanis(N31T)
Uanis(C10) = Uanis(C1)
4. Rigid body (RIGU) restrains
 C15, C14, C16, C17, C13
 with sigma for 1-2 distances of 0.004 and sigma for 1-3 distances of 0.004
 C14A, C15A, C16A, C17A, C13
 with sigma for 1-2 distances of 0.004 and sigma for 1-3 distances of 0.004
 C55, C57, C56, C54, C53
 with sigma for 1-2 distances of 0.004 and sigma for 1-3 distances of 0.004
 C23T, C22T, O21T, C25T, C24T
 with sigma for 1-2 distances of 0.004 and sigma for 1-3 distances of 0.004
 C42T, O41T, C43T, C44T, C45T
 with sigma for 1-2 distances of 0.004 and sigma for 1-3 distances of 0.004
 C8A, C33T, C34T, N31T
 with sigma for 1-2 distances of 0.004 and sigma for 1-3 distances of 0.004
 C34T, C8A, C33T, N31T, C32S, C34S, C33S, N31S
 with sigma for 1-2 distances of 0.004 and sigma for 1-3 distances of 0.004
 C10, C1, C2, C9, O4
 with sigma for 1-2 distances of 0.004 and sigma for 1-3 distances of 0.004
5. Others
 1*[Sof(O41T)+Sof(H41T)+Sof(C43T)+Sof(H43T)+Sof(C42T)+Sof(H42A)+Sof(H42B)+
 Sof(C45T)+Sof(H45D)+Sof(H45E)+Sof(H45F)+Sof(C44T)+Sof(H44A)+Sof(H44B)+
 Sof(H44C)]+1*[Sof(C22T)+Sof(H22A)+Sof(H22B)+Sof(O21T)+Sof(C23T)+Sof(H23T)+
 Sof(C25T)+Sof(H25D)+Sof(H25E)+Sof(H25F)+Sof(C24T)+Sof(H24A)+Sof(H24B)+
 Sof(H24C)]+1*[Sof(O4)+Sof(C2)+Sof(H2)+Sof(C1)+Sof(H1A)+Sof(H1B)+Sof(H1C)+
 Sof(C9)+Sof(H9A)+Sof(H9B)+Sof(C10)+Sof(H10A)+Sof(H10B)+Sof(H10C)]=1 with esd
 of 0.001
 Sof(C33T)=Sof(H33D)=Sof(H33E)=Sof(H33F)=Sof(C8A)=Sof(H8A)=Sof(C34T)=Sof(H34D)=
 Sof(H34E)=Sof(H34F)=Sof(N31T)=Sof(H31C)=Sof(H31D)=1-FVAR(1)
 Sof(N31S)=Sof(H31A)=Sof(H31B)=Sof(C33S)=Sof(H33A)=Sof(H33B)=Sof(H33C)=
 Sof(C34S)=Sof(H34A)=Sof(H34B)=Sof(H34C)=Sof(C32S)=Sof(H32S)=FVAR(1)
 Sof(C14A)=Sof(C16A)=Sof(H16D)=Sof(H16E)=Sof(H16F)=Sof(C17A)=Sof(H17D)=
 Sof(H17E)=Sof(H17F)=Sof(C15A)=Sof(H15D)=Sof(H15E)=Sof(H15F)=1-FVAR(2)
 Sof(C16)=Sof(H16A)=Sof(H16B)=Sof(H16C)=Sof(C14)=Sof(C15)=Sof(H15A)=Sof(H15B)=
 Sof(H15C)=Sof(C17)=Sof(H17A)=Sof(H17B)=Sof(H17C)=FVAR(2)
 Sof(C56A)=Sof(H56D)=Sof(H56E)=Sof(H56F)=Sof(C54A)=Sof(C57A)=Sof(H57D)=
 Sof(H57E)=Sof(H57F)=Sof(C55A)=Sof(H55D)=Sof(H55E)=Sof(H55F)=1-FVAR(3)
 Sof(C54)=Sof(C55)=Sof(H55A)=Sof(H55B)=Sof(H55C)=Sof(C56)=Sof(H56A)=Sof(H56B)=
 Sof(H56C)=Sof(C57)=Sof(H57A)=Sof(H57B)=Sof(H57C)=FVAR(3)
 Sof(O41T)=Sof(H41T)=Sof(C43T)=Sof(H43T)=Sof(C42T)=Sof(H42A)=Sof(H42B)=
 Sof(C45T)=Sof(H45D)=Sof(H45E)=Sof(H45F)=Sof(C44T)=Sof(H44A)=Sof(H44B)=
 Sof(H44C)=FVAR(4)
 Sof(C22T)=Sof(H22A)=Sof(H22B)=Sof(O21T)=Sof(C23T)=Sof(H23T)=Sof(C25T)=
 Sof(H25D)=Sof(H25E)=Sof(H25F)=Sof(C24T)=Sof(H24A)=Sof(H24B)=Sof(H24C)=FVAR(5)
 Sof(O4)=Sof(C2)=Sof(H2)=Sof(C1)=Sof(H1A)=Sof(H1B)=Sof(H1C)=Sof(C9)=Sof(H9A)=
 Sof(H9B)=Sof(C10)=Sof(H10A)=Sof(H10B)=Sof(H10C)=FVAR(6)
6.a Free rotating group:
 O2S(H2SA,H2SB)
6.b Rotating group:
 O1S(H1SA,H1SB)
6.c Ternary CH refined with riding coordinates:
 C5S(H5S), C32S(H32S), C8A(H8A), C43T(H43T), C23T(H23T), C2(H2)
6.d Secondary CH2 refined with riding coordinates:
 C4S(H4SA,H4SB), N31S(H31A,H31B), N31T(H31C,H31D), C42T(H42A,H42B), C22T(H22A,
 H22B), C9(H9A,H9B)
6.e Me refined with riding coordinates:
 C66(H66A,H66B,H66C), C67(H67A,H67B,H67C), C65(H65A,H65B,H65C), C77(H77A,H77B,
 H77C), C76(H76A,H76B,H76C), C27(H27A,H27B,H27C), C37(H37A,H37B,H37C), C75(H75A,
 H75B,H75C), C26(H26A,H26B,H26C), C47(H47A,H47B,H47C), C5(H5A,H5B,H5C),
 C35(H35A,H35B,H35C), C16(H16A,H16B,H16C), C6S(H6SA,H6SB,H6SC), C25(H25A,H25B,
 H25C), C45(H45A,H45B,H45C), C55(H55A,H55B,H55C), C7(H7A,H7B,H7C), C56(H56A,
 H56B,H56C), C46(H46A,H46B,H46C), C6(H6A,H6B,H6C), C36(H36A,H36B,H36C),
 C7S(H7SA,H7SB,H7SC), C15(H15A,H15B,H15C), C17(H17A,H17B,H17C), C33S(H33A,H33B,
 H33C), C34S(H34A,H34B,H34C), C57(H57A,H57B,H57C), C33T(H33D,H33E,H33F),
 C34T(H34D,H34E,H34F), C16A(H16D,H16E,H16F), C17A(H17D,H17E,H17F), C15A(H15D,
 H15E,H15F), C56A(H56D,H56E,H56F), C57A(H57D,H57E,H57F), C55A(H55D,H55E,H55F),
 C45T(H45D,H45E,H45F), C44T(H44A,H44B,H44C), C25T(H25D,H25E,H25F), C24T(H24A,
 H24B,H24C), C1(H1A,H1B,H1C), C10(H10A,H10B,H10C)
6.f Idealised tetrahedral OH refined as rotating group:
 O41T(H41T)
;
_olex2_submission_special_instructions 'No special instructions were received'

loop_
_space_group_symop_operation_xyz
'x, y, z'
'-x, -y, -z'

loop_
_atom_site_label
_atom_site_type_symbol
_atom_site_fract_x
_atom_site_fract_y
_atom_site_fract_z
_atom_site_U_iso_or_equiv
_atom_site_adp_type
_atom_site_occupancy
_atom_site_site_symmetry_order
_atom_site_calc_flag
_atom_site_refinement_flags_posn
_atom_site_refinement_flags_occupancy
_atom_site_disorder_assembly
_atom_site_disorder_group
Dy1 Dy 1.03052(3) 0.56650(2) 0.93315(2) 0.02135(11) Uani 1 1 d . . . .
Cr1 Cr 0.69917(9) 0.22379(8) 0.85233(5) 0.0244(3) Uani 1 1 d D . . .
Cr2 Cr 0.77927(9) 0.43021(9) 0.79014(5) 0.0244(3) Uani 1 1 d . . . .
Cr3 Cr 0.56367(11) 0.23388(10) 0.72294(6) 0.0334(3) Uani 1 1 d . . . .
P63 P 0.78989(14) 0.45392(12) 0.93397(8) 0.0189(3) Uani 1 1 d . . . .
P73 P 0.93789(15) 0.32599(14) 0.83681(8) 0.0250(4) Uani 1 1 d . . . .
O21 O 0.6649(4) 0.4905(4) 0.7870(2) 0.0296(11) Uani 1 1 d . . . .
O60 O 0.7198(4) 0.3403(3) 0.9197(2) 0.0231(10) Uani 1 1 d . . . .
O1 O 0.6822(4) 0.2970(4) 0.7911(2) 0.0314(12) Uani 1 1 d . . . .
O71 O 0.8482(4) 0.2557(4) 0.8572(2) 0.0269(11) Uani 1 1 d . . . .
O32 O 0.8661(4) 0.5707(4) 0.7833(2) 0.0350(13) Uani 1 1 d . . . .
O11 O 0.5470(4) 0.1716(4) 0.8540(2) 0.0339(12) Uani 1 1 d . . . .
O61 O 0.8322(4) 0.4842(3) 0.8798(2) 0.0219(10) Uani 1 1 d . . . .
O72 O 1.0199(4) 0.4042(4) 0.8930(2) 0.0265(11) Uani 1 1 d . . . .
O62 O 0.8919(4) 0.4834(3) 0.9842(2) 0.0223(10) Uani 1 1 d . . . .
O2 O 0.6733(5) 0.0892(4) 0.7960(2) 0.0361(13) Uani 1 1 d . . . .
O3S O 0.7285(4) 0.1553(4) 0.9245(2) 0.0307(12) Uani 1 1 d D . . .
H3S H 0.747(6) 0.1903(16) 0.9625(5) 0.046 Uiso 1 1 d DR . . .
O41 O 1.2033(4) 0.7128(4) 0.9633(2) 0.0292(11) Uani 1 1 d . . . .
O3 O 0.5703(6) 0.0928(5) 0.7112(3) 0.064(2) Uani 1 1 d . . . .
O70 O 0.9002(4) 0.3822(4) 0.7911(2) 0.0310(12) Uani 1 1 d . . . .
O42 O 1.1719(4) 0.5917(4) 0.8818(2) 0.0358(13) Uani 1 1 d . . . .
O51 O 0.7550(6) 0.4031(6) 0.7008(3) 0.0556(18) Uani 1 1 d . . . .
O22 O 0.5288(5) 0.3595(4) 0.7209(3) 0.0462(16) Uani 1 1 d . . . .
O31 O 0.9920(4) 0.6616(4) 0.8691(3) 0.0386(13) Uani 1 1 d . . . .
C66 C 0.7236(7) 0.5493(7) 1.0254(4) 0.0390(19) Uani 1 1 d . . . .
H66A H 0.6959 0.4822 1.0349 0.058 Uiso 1 1 calc R . . .
H66B H 0.6832 0.5923 1.0378 0.058 Uiso 1 1 calc R . . .
H66C H 0.7987 0.5841 1.0472 0.058 Uiso 1 1 calc R . . .
O12 O 0.4597(5) 0.1979(6) 0.7711(3) 0.0564(18) Uani 1 1 d . . . .
O52 O 0.6380(6) 0.2452(6) 0.6579(3) 0.0617(19) Uani 1 1 d . . . .
C3 C 0.6214(7) 0.0510(6) 0.7425(4) 0.0376(19) Uani 1 1 d . . . .
C67 C 0.5951(6) 0.4754(6) 0.9226(4) 0.0331(17) Uani 1 1 d . . . .
H67A H 0.5872 0.4698 0.8791 0.050 Uiso 1 1 calc R . . .
H67B H 0.5524 0.5141 0.9373 0.050 Uiso 1 1 calc R . . .
H67C H 0.5707 0.4059 0.9296 0.050 Uiso 1 1 calc R . . .
C65 C 0.7545(6) 0.6381(6) 0.9418(4) 0.0368(19) Uani 1 1 d . . . .
H65A H 0.8287 0.6751 0.9648 0.055 Uiso 1 1 calc R . . .
H65B H 0.7115 0.6792 0.9526 0.055 Uiso 1 1 calc R . . .
H65C H 0.7501 0.6273 0.8983 0.055 Uiso 1 1 calc R . . .
C23 C 0.5719(6) 0.4516(6) 0.7527(4) 0.0331(17) Uani 1 1 d . . . .
C13 C 0.4649(7) 0.1705(6) 0.8204(4) 0.0394(19) Uani 1 1 d . . . .
C64 C 0.7127(5) 0.5325(5) 0.9569(3) 0.0222(14) Uani 1 1 d . . . .
C74 C 1.0011(7) 0.2445(6) 0.8011(4) 0.0355(18) Uani 1 1 d . . . .
C77 C 1.0249(8) 0.1758(7) 0.8432(5) 0.048(2) Uani 1 1 d . . . .
H77A H 1.0765 0.2197 0.8811 0.072 Uiso 1 1 calc R . . .
H77B H 1.0542 0.1278 0.8230 0.072 Uiso 1 1 calc R . . .
H77C H 0.9591 0.1363 0.8521 0.072 Uiso 1 1 calc R . . .
C24 C 0.5049(8) 0.5197(7) 0.7458(4) 0.045(2) Uani 1 1 d . . . .
C76 C 1.1050(7) 0.3097(7) 0.7897(4) 0.047(2) Uani 1 1 d . . . .
H76A H 1.0918 0.3596 0.7675 0.070 Uiso 1 1 calc R . . .
H76B H 1.1326 0.2643 0.7658 0.070 Uiso 1 1 calc R . . .
H76C H 1.1571 0.3470 0.8287 0.070 Uiso 1 1 calc R . . .
C27 C 0.5609(8) 0.6273(7) 0.7908(4) 0.049(2) Uani 1 1 d . . . .
H27A H 0.5722 0.6192 0.8324 0.074 Uiso 1 1 calc R . . .
H27B H 0.5165 0.6695 0.7855 0.074 Uiso 1 1 calc R . . .
H27C H 0.6296 0.6614 0.7829 0.074 Uiso 1 1 calc R . . .
C37 C 0.8860(10) 0.7308(9) 0.7315(5) 0.068(3) Uani 1 1 d . . . .
H37A H 0.9083 0.6830 0.7054 0.101 Uiso 1 1 calc R . . .
H37B H 0.8999 0.7956 0.7186 0.101 Uiso 1 1 calc R . . .
H37C H 0.8098 0.6993 0.7281 0.101 Uiso 1 1 calc R . . .
C75 C 0.9222(9) 0.1739(8) 0.7404(5) 0.060(3) Uani 1 1 d . . . .
H75A H 0.8563 0.1327 0.7484 0.090 Uiso 1 1 calc R . . .
H75B H 0.9539 0.1275 0.7210 0.090 Uiso 1 1 calc R . . .
H75C H 0.9067 0.2168 0.7135 0.090 Uiso 1 1 calc R . . .
C33 C 0.9337(6) 0.6530(6) 0.8174(4) 0.0326(17) Uani 1 1 d . . . .
C44 C 1.3403(6) 0.7347(6) 0.9072(4) 0.0378(19) Uani 1 1 d . . . .
C53 C 0.7087(9) 0.3282(9) 0.6565(5) 0.057(3) Uani 1 1 d . . . .
C43 C 1.2332(6) 0.6773(6) 0.9176(4) 0.0311(17) Uani 1 1 d . . . .
C26 C 0.3956(8) 0.4649(8) 0.7572(6) 0.066(3) Uani 1 1 d . . . .
H26A H 0.3593 0.3982 0.7272 0.100 Uiso 1 1 calc R . . .
H26B H 0.3523 0.5085 0.7535 0.100 Uiso 1 1 calc R . . .
H26C H 0.4061 0.4535 0.7981 0.100 Uiso 1 1 calc R . . .
C5S C 0.7706(9) 0.0019(8) 0.9380(6) 0.065(3) Uani 1 1 d . . . .
H5S H 0.8146 0.0136 0.9082 0.078 Uiso 1 1 calc R . . .
C4 C 0.6098(9) -0.0590(7) 0.7129(4) 0.056(3) Uani 1 1 d . . . .
C47 C 1.3233(10) 0.7305(11) 0.8387(6) 0.079(4) Uani 1 1 d . . . .
H47A H 1.2961 0.6582 0.8153 0.119 Uiso 1 1 calc R . . .
H47B H 1.3911 0.7673 0.8308 0.119 Uiso 1 1 calc R . . .
H47C H 1.2720 0.7634 0.8267 0.119 Uiso 1 1 calc R . . .
C4S C 0.6862(7) 0.0472(5) 0.9235(4) 0.0348(18) Uani 1 1 d D . . .
H4SA H 0.6390 0.0082 0.8828 0.042 Uiso 1 1 calc R . . .
H4SB H 0.6428 0.0386 0.9533 0.042 Uiso 1 1 calc R . . .
C5 C 0.6962(10) -0.0919(8) 0.7450(5) 0.066(3) Uani 1 1 d . . . .
H5A H 0.7658 -0.0451 0.7442 0.099 Uiso 1 1 calc R . . .
H5B H 0.6858 -0.1628 0.7242 0.099 Uiso 1 1 calc R . . .
H5C H 0.6929 -0.0889 0.7871 0.099 Uiso 1 1 calc R . . .
C34 C 0.9481(7) 0.7531(6) 0.7971(4) 0.041(2) Uani 1 1 d . . . .
C35 C 0.9072(10) 0.8189(8) 0.8378(5) 0.065(3) Uani 1 1 d . . . .
H35A H 0.9135 0.8831 0.8250 0.098 Uiso 1 1 calc R . . .
H35B H 0.9489 0.8355 0.8798 0.098 Uiso 1 1 calc R . . .
H35C H 0.8324 0.7808 0.8349 0.098 Uiso 1 1 calc R . . .
C16 C 0.3475(13) 0.2195(13) 0.8778(9) 0.063(5) Uani 0.644(17) 1 d . P A 1
H16A H 0.4076 0.2476 0.9139 0.095 Uiso 0.644(17) 1 calc R P A 1
H16B H 0.2810 0.1964 0.8901 0.095 Uiso 0.644(17) 1 calc R P A 1
H16C H 0.3471 0.2733 0.8561 0.095 Uiso 0.644(17) 1 calc R P A 1
C14 C 0.358(3) 0.1268(13) 0.8359(8) 0.049(4) Uani 0.644(17) 1 d . P A 1
C6S C 0.7153(12) -0.1168(8) 0.9268(7) 0.089(4) Uani 1 1 d . . . .
H6SA H 0.6662 -0.1310 0.9527 0.133 Uiso 1 1 calc R . . .
H6SB H 0.7690 -0.1481 0.9364 0.133 Uiso 1 1 calc R . . .
H6SC H 0.6758 -0.1463 0.8841 0.133 Uiso 1 1 calc R . . .
C54 C 0.739(2) 0.3478(19) 0.603(2) 0.086(7) Uani 0.46(2) 1 d . P B 1
C25 C 0.4932(12) 0.5328(10) 0.6812(5) 0.087(4) Uani 1 1 d . . . .
H25A H 0.5637 0.5649 0.6750 0.130 Uiso 1 1 calc R . . .
H25B H 0.4514 0.5771 0.6748 0.130 Uiso 1 1 calc R . . .
H25C H 0.4571 0.4648 0.6524 0.130 Uiso 1 1 calc R . . .
C45 C 1.3848(12) 0.8460(9) 0.9434(8) 0.123(7) Uani 1 1 d . . . .
H45A H 1.3332 0.8794 0.9333 0.184 Uiso 1 1 calc R . . .
H45B H 1.4509 0.8823 0.9336 0.184 Uiso 1 1 calc R . . .
H45C H 1.3993 0.8485 0.9868 0.184 Uiso 1 1 calc R . . .
C55 C 0.781(3) 0.456(2) 0.5934(14) 0.096(8) Uani 0.46(2) 1 d . P B 1
H55A H 0.7279 0.4887 0.5954 0.144 Uiso 0.46(2) 1 calc R P B 1
H55B H 0.7963 0.4515 0.5534 0.144 Uiso 0.46(2) 1 calc R P B 1
H55C H 0.8466 0.4978 0.6249 0.144 Uiso 0.46(2) 1 calc R P B 1
C7 C 0.6207(18) -0.0617(13) 0.6471(5) 0.143(9) Uani 1 1 d . . . .
H7A H 0.5645 -0.0428 0.6248 0.215 Uiso 1 1 calc R . . .
H7B H 0.6143 -0.1316 0.6269 0.215 Uiso 1 1 calc R . . .
H7C H 0.6902 -0.0123 0.6483 0.215 Uiso 1 1 calc R . . .
C56 C 0.825(3) 0.302(3) 0.5996(14) 0.088(8) Uani 0.46(2) 1 d . P B 1
H56A H 0.8885 0.3429 0.6327 0.131 Uiso 0.46(2) 1 calc R P B 1
H56B H 0.8430 0.3033 0.5606 0.131 Uiso 0.46(2) 1 calc R P B 1
H56C H 0.7995 0.2304 0.6031 0.131 Uiso 0.46(2) 1 calc R P B 1
C46 C 1.4135(9) 0.6733(9) 0.9199(7) 0.084(4) Uani 1 1 d . . . .
H46A H 1.4233 0.6685 0.9622 0.126 Uiso 1 1 calc R . . .
H46B H 1.4825 0.7088 0.9129 0.126 Uiso 1 1 calc R . . .
H46C H 1.3814 0.6036 0.8928 0.126 Uiso 1 1 calc R . . .
C6 C 0.5009(12) -0.1294(9) 0.7164(10) 0.138(8) Uani 1 1 d . . . .
H6A H 0.4993 -0.1230 0.7590 0.208 Uiso 1 1 calc R . . .
H6B H 0.4889 -0.2015 0.6972 0.208 Uiso 1 1 calc R . . .
H6C H 0.4451 -0.1086 0.6954 0.208 Uiso 1 1 calc R . . .
O1S O 1.0238(4) 0.6922(4) 1.0160(2) 0.0263(11) Uani 1 1 d . . . .
H1SA H 0.9957 0.7359 1.0041 0.039 Uiso 1 1 d GR . . .
H1SB H 1.0882 0.7280 1.0384 0.039 Uiso 1 1 d GR . . .
O2S O 1.0709(5) 0.5319(5) 0.7551(2) 0.0384(11) Uani 1 1 d . . . .
H2SA H 1.1077 0.5491 0.7915 0.058 Uiso 1 1 d G . . .
H2SB H 1.0309 0.5671 0.7517 0.058 Uiso 1 1 d G . . .
N31S N 0.415(2) 0.167(2) 0.6493(19) 0.069(5) Uani 0.551(18) 1 d D P C 1
H31A H 0.3594 0.1829 0.6665 0.083 Uiso 0.551(18) 1 calc R P C 1
H31B H 0.4260 0.2060 0.6180 0.083 Uiso 0.551(18) 1 calc R P C 1
C36 C 1.0669(9) 0.8089(9) 0.8042(6) 0.077(4) Uani 1 1 d . . . .
H36A H 1.0941 0.7633 0.7801 0.115 Uiso 1 1 calc R . . .
H36B H 1.1052 0.8267 0.8470 0.115 Uiso 1 1 calc R . . .
H36C H 1.0773 0.8723 0.7900 0.115 Uiso 1 1 calc R . . .
C7S C 0.8422(11) 0.0455(10) 0.9980(7) 0.096(5) Uani 1 1 d . . . .
H7SA H 0.8752 0.1206 1.0045 0.145 Uiso 1 1 calc R . . .
H7SB H 0.8974 0.0148 1.0017 0.145 Uiso 1 1 calc R . . .
H7SC H 0.8024 0.0307 1.0285 0.145 Uiso 1 1 calc R . . .
C15 C 0.3593(13) 0.0397(14) 0.8674(10) 0.069(5) Uani 0.644(17) 1 d . P A 1
H15A H 0.3727 -0.0146 0.8408 0.104 Uiso 0.644(17) 1 calc R P A 1
H15B H 0.2905 0.0105 0.8763 0.104 Uiso 0.644(17) 1 calc R P A 1
H15C H 0.4155 0.0675 0.9054 0.104 Uiso 0.644(17) 1 calc R P A 1
C17 C 0.2628(11) 0.0868(14) 0.7796(8) 0.063(5) Uani 0.644(17) 1 d . P A 1
H17A H 0.2600 0.1440 0.7612 0.094 Uiso 0.644(17) 1 calc R P A 1
H17B H 0.1969 0.0584 0.7917 0.094 Uiso 0.644(17) 1 calc R P A 1
H17C H 0.2709 0.0324 0.7500 0.094 Uiso 0.644(17) 1 calc R P A 1
C33S C 0.418(2) 0.044(3) 0.5627(14) 0.143(11) Uani 0.551(18) 1 d D P C 1
H33A H 0.4072 0.0921 0.5383 0.215 Uiso 0.551(18) 1 calc R P C 1
H33B H 0.3836 -0.0271 0.5379 0.215 Uiso 0.551(18) 1 calc R P C 1
H33C H 0.4947 0.0591 0.5772 0.215 Uiso 0.551(18) 1 calc R P C 1
C34S C 0.2495(17) 0.0204(19) 0.5945(13) 0.126(10) Uani 0.551(18) 1 d D P C 1
H34A H 0.2181 0.0297 0.6288 0.190 Uiso 0.551(18) 1 calc R P C 1
H34B H 0.2225 -0.0531 0.5732 0.190 Uiso 0.551(18) 1 calc R P C 1
H34C H 0.2305 0.0604 0.5665 0.190 Uiso 0.551(18) 1 calc R P C 1
C57 C 0.645(3) 0.285(3) 0.5480(13) 0.108(9) Uani 0.46(2) 1 d . P B 1
H57A H 0.6292 0.2110 0.5449 0.162 Uiso 0.46(2) 1 calc R P B 1
H57B H 0.6641 0.3016 0.5112 0.162 Uiso 0.46(2) 1 calc R P B 1
H57C H 0.5832 0.3029 0.5527 0.162 Uiso 0.46(2) 1 calc R P B 1
C32S C 0.3703(18) 0.0581(17) 0.6178(10) 0.101(7) Uani 0.551(18) 1 d D P C 1
H32S H 0.3898 0.0161 0.6455 0.121 Uiso 0.551(18) 1 calc R P C 1
C33T C 0.534(3) 0.065(4) 0.582(3) 0.210(19) Uani 0.449(18) 1 d D P C 2
H33D H 0.5248 -0.0024 0.5904 0.315 Uiso 0.449(18) 1 calc R P C 2
H33E H 0.6010 0.1166 0.6082 0.315 Uiso 0.449(18) 1 calc R P C 2
H33F H 0.5357 0.0606 0.5392 0.315 Uiso 0.449(18) 1 calc R P C 2
C8A C 0.441(3) 0.098(3) 0.5933(17) 0.126(9) Uani 0.449(18) 1 d D P C 2
H8A H 0.4245 0.1302 0.5591 0.151 Uiso 0.449(18) 1 calc R P C 2
C34T C 0.341(3) 0.001(3) 0.581(2) 0.174(15) Uani 0.449(18) 1 d D P C 2
H34D H 0.2820 0.0078 0.5534 0.261 Uiso 0.449(18) 1 calc R P C 2
H34E H 0.3232 -0.0070 0.6194 0.261 Uiso 0.449(18) 1 calc R P C 2
H34F H 0.3555 -0.0602 0.5626 0.261 Uiso 0.449(18) 1 calc R P C 2
N31T N 0.446(3) 0.175(3) 0.647(2) 0.069(5) Uani 0.449(18) 1 d D P C 2
H31C H 0.3809 0.1437 0.6605 0.083 Uiso 0.449(18) 1 calc R P C 2
H31D H 0.4381 0.2348 0.6329 0.083 Uiso 0.449(18) 1 calc R P C 2
C14A C 0.365(5) 0.143(3) 0.8438(16) 0.062(7) Uani 0.356(17) 1 d . P A 2
C16A C 0.321(3) 0.233(3) 0.837(2) 0.076(8) Uani 0.356(17) 1 d . P A 2
H16D H 0.3751 0.2995 0.8609 0.114 Uiso 0.356(17) 1 calc R P A 2
H16E H 0.2572 0.2213 0.8528 0.114 Uiso 0.356(17) 1 calc R P A 2
H16F H 0.3027 0.2338 0.7946 0.114 Uiso 0.356(17) 1 calc R P A 2
C17A C 0.295(3) 0.030(3) 0.8040(19) 0.090(9) Uani 0.356(17) 1 d . P A 2
H17D H 0.2772 0.0313 0.7612 0.135 Uiso 0.356(17) 1 calc R P A 2
H17E H 0.2290 0.0056 0.8169 0.135 Uiso 0.356(17) 1 calc R P A 2
H17F H 0.3340 -0.0168 0.8090 0.135 Uiso 0.356(17) 1 calc R P A 2
C15A C 0.396(2) 0.139(3) 0.9123(15) 0.071(8) Uani 0.356(17) 1 d . P A 2
H15D H 0.4297 0.0878 0.9158 0.107 Uiso 0.356(17) 1 calc R P A 2
H15E H 0.3316 0.1205 0.9271 0.107 Uiso 0.356(17) 1 calc R P A 2
H15F H 0.4453 0.2076 0.9367 0.107 Uiso 0.356(17) 1 calc R P A 2
C56A C 0.738(3) 0.223(2) 0.5701(16) 0.132(14) Uani 0.54(2) 1 d . P B 2
H56D H 0.7902 0.2077 0.5985 0.199 Uiso 0.54(2) 1 calc R P B 2
H56E H 0.7570 0.2213 0.5313 0.199 Uiso 0.54(2) 1 calc R P B 2
H56F H 0.6674 0.1708 0.5637 0.199 Uiso 0.54(2) 1 calc R P B 2
C54A C 0.7368(19) 0.3274(17) 0.5958(12) 0.057(7) Uani 0.54(2) 1 d . P B 2
C57A C 0.673(4) 0.383(3) 0.5667(15) 0.148(15) Uani 0.54(2) 1 d . P B 2
H57D H 0.5969 0.3440 0.5598 0.222 Uiso 0.54(2) 1 calc R P B 2
H57E H 0.6886 0.3909 0.5278 0.222 Uiso 0.54(2) 1 calc R P B 2
H57F H 0.6906 0.4522 0.5934 0.222 Uiso 0.54(2) 1 calc R P B 2
C55A C 0.849(3) 0.397(3) 0.6092(14) 0.143(16) Uani 0.54(2) 1 d . P B 2
H55D H 0.8566 0.4659 0.6324 0.214 Uiso 0.54(2) 1 calc R P B 2
H55E H 0.8686 0.4028 0.5711 0.214 Uiso 0.54(2) 1 calc R P B 2
H55F H 0.8945 0.3691 0.6330 0.214 Uiso 0.54(2) 1 calc R P B 2
O41T O 0.3445(15) 0.2823(14) 0.5724(7) 0.0384(11) Uani 0.310(7) 1 d D P . .
H41T H 0.2879 0.2828 0.5812 0.058 Uiso 0.310(7) 1 calc GR P . .
C43T C 0.338(2) 0.281(2) 0.4666(8) 0.072(8) Uani 0.310(7) 1 d D P . .
H43T H 0.3679 0.2243 0.4667 0.086 Uiso 0.310(7) 1 calc R P . .
C42T C 0.366(2) 0.3435(18) 0.5300(8) 0.053(6) Uani 0.310(7) 1 d D P . .
H42A H 0.4428 0.3864 0.5419 0.063 Uiso 0.310(7) 1 calc R P . .
H42B H 0.3259 0.3910 0.5318 0.063 Uiso 0.310(7) 1 calc R P . .
C45T C 0.387(3) 0.346(2) 0.4252(11) 0.068(9) Uani 0.310(7) 1 d D P . .
H45D H 0.3631 0.4056 0.4270 0.103 Uiso 0.310(7) 1 calc R P . .
H45E H 0.3633 0.3037 0.3834 0.103 Uiso 0.310(7) 1 calc R P . .
H45F H 0.4643 0.3710 0.4389 0.103 Uiso 0.310(7) 1 calc R P . .
C44T C 0.219(2) 0.231(3) 0.4381(15) 0.104(14) Uani 0.310(7) 1 d D P . .
H44A H 0.1847 0.1914 0.4644 0.157 Uiso 0.310(7) 1 calc R P . .
H44B H 0.2053 0.1850 0.3983 0.157 Uiso 0.310(7) 1 calc R P . .
H44C H 0.1890 0.2855 0.4334 0.157 Uiso 0.310(7) 1 calc R P . .
C22T C 0.2146(14) 0.6084(14) 0.6606(9) 0.047(4) Uani 0.393(8) 1 d D P . .
H22A H 0.2654 0.6106 0.6350 0.057 Uiso 0.393(8) 1 calc R P . .
H22B H 0.2545 0.6526 0.7017 0.057 Uiso 0.393(8) 1 calc R P . .
O21T O 0.1627(11) 0.5022(10) 0.6636(6) 0.0384(11) Uani 0.393(8) 1 d D P . .
C23T C 0.1298(14) 0.6483(13) 0.6335(9) 0.046(5) Uani 0.393(8) 1 d D P . .
H23T H 0.0752 0.6392 0.6573 0.055 Uiso 0.393(8) 1 calc R P . .
C25T C 0.186(2) 0.7642(14) 0.6395(15) 0.095(9) Uani 0.393(8) 1 d D P . .
H25D H 0.2433 0.7938 0.6768 0.142 Uiso 0.393(8) 1 calc R P . .
H25E H 0.1344 0.7994 0.6410 0.142 Uiso 0.393(8) 1 calc R P . .
H25F H 0.2150 0.7733 0.6045 0.142 Uiso 0.393(8) 1 calc R P . .
C24T C 0.076(3) 0.594(2) 0.5679(10) 0.102(10) Uani 0.393(8) 1 d D P . .
H24A H 0.1296 0.5850 0.5466 0.153 Uiso 0.393(8) 1 calc R P . .
H24B H 0.0400 0.6353 0.5493 0.153 Uiso 0.393(8) 1 calc R P . .
H24C H 0.0243 0.5258 0.5651 0.153 Uiso 0.393(8) 1 calc R P . .
O4 O 0.1859(13) 0.3262(13) 0.6115(8) 0.0384(11) Uani 0.300(7) 1 d D P D 2
C2 C 0.0532(16) 0.1574(15) 0.5655(9) 0.044(4) Uani 0.300(7) 1 d D P D 2
H2 H 0.0381 0.1834 0.5286 0.053 Uiso 0.300(7) 1 calc R P D 2
C1 C -0.0458(19) 0.075(2) 0.5721(15) 0.066(6) Uani 0.300(7) 1 d D P D 2
H1A H -0.0518 0.0912 0.6139 0.099 Uiso 0.300(7) 1 calc R P D 2
H1B H -0.0398 0.0069 0.5622 0.099 Uiso 0.300(7) 1 calc R P D 2
H1C H -0.1091 0.0754 0.5444 0.099 Uiso 0.300(7) 1 calc R P D 2
C9 C 0.1045(19) 0.2448(15) 0.6230(9) 0.044(4) Uani 0.300(7) 1 d D P D 2
H9A H 0.0504 0.2711 0.6353 0.053 Uiso 0.300(7) 1 calc R P D 2
H9B H 0.1354 0.2190 0.6563 0.053 Uiso 0.300(7) 1 calc R P D 2
C10 C 0.134(2) 0.097(2) 0.5622(15) 0.066(6) Uani 0.300(7) 1 d D P D 2
H10A H 0.0977 0.0295 0.5332 0.099 Uiso 0.300(7) 1 calc R P D 2
H10B H 0.1593 0.0874 0.6024 0.099 Uiso 0.300(7) 1 calc R P D 2
H10C H 0.1944 0.1376 0.5492 0.099 Uiso 0.300(7) 1 calc R P D 2

loop_
_atom_site_aniso_label
_atom_site_aniso_U_11
_atom_site_aniso_U_22
_atom_site_aniso_U_33
_atom_site_aniso_U_23
_atom_site_aniso_U_13
_atom_site_aniso_U_12
Dy1 0.02106(19) 0.01868(17) 0.02564(19) 0.00778(13) 0.00839(13) 0.00627(13)
Cr1 0.0218(6) 0.0157(5) 0.0329(6) 0.0049(5) 0.0035(5) 0.0057(5)
Cr2 0.0275(6) 0.0227(6) 0.0245(6) 0.0071(5) 0.0067(5) 0.0102(5)
Cr3 0.0384(8) 0.0299(7) 0.0329(7) 0.0058(5) 0.0036(6) 0.0177(6)
P63 0.0180(9) 0.0142(8) 0.0261(9) 0.0067(7) 0.0077(7) 0.0060(7)
P73 0.0255(10) 0.0246(9) 0.0276(9) 0.0044(7) 0.0090(8) 0.0123(8)
O21 0.033(3) 0.027(3) 0.032(3) 0.010(2) 0.005(2) 0.016(2)
O60 0.019(2) 0.017(2) 0.032(3) 0.003(2) 0.011(2) 0.0059(19)
O1 0.025(3) 0.023(3) 0.042(3) 0.009(2) 0.000(2) 0.008(2)
O71 0.022(3) 0.024(3) 0.035(3) 0.007(2) 0.008(2) 0.008(2)
O32 0.038(3) 0.035(3) 0.040(3) 0.025(3) 0.017(3) 0.012(3)
O11 0.027(3) 0.028(3) 0.042(3) 0.011(2) 0.008(2) 0.002(2)
O61 0.022(3) 0.016(2) 0.027(2) 0.0055(19) 0.010(2) 0.0046(19)
O72 0.027(3) 0.022(2) 0.032(3) 0.006(2) 0.008(2) 0.011(2)
O62 0.019(2) 0.020(2) 0.029(3) 0.007(2) 0.008(2) 0.007(2)
O2 0.049(4) 0.020(3) 0.035(3) 0.002(2) 0.004(3) 0.012(3)
O3S 0.037(3) 0.018(2) 0.036(3) 0.007(2) 0.008(2) 0.009(2)
O41 0.030(3) 0.025(3) 0.031(3) 0.009(2) 0.011(2) 0.004(2)
O3 0.094(6) 0.045(4) 0.046(4) -0.009(3) -0.017(4) 0.045(4)
O70 0.035(3) 0.036(3) 0.029(3) 0.011(2) 0.012(2) 0.018(2)
O42 0.033(3) 0.034(3) 0.040(3) 0.005(2) 0.019(3) 0.008(3)
O51 0.072(5) 0.064(5) 0.036(3) 0.006(3) 0.008(3) 0.039(4)
O22 0.044(4) 0.029(3) 0.056(4) 0.003(3) -0.011(3) 0.017(3)
O31 0.033(3) 0.035(3) 0.047(3) 0.025(3) 0.006(3) 0.004(3)
C66 0.039(5) 0.042(5) 0.045(5) 0.007(4) 0.016(4) 0.026(4)
O12 0.030(3) 0.071(5) 0.065(4) 0.038(4) 0.004(3) 0.007(3)
O52 0.076(5) 0.057(4) 0.046(4) 0.004(3) 0.009(4) 0.025(4)
C3 0.037(5) 0.032(4) 0.043(5) 0.000(4) 0.007(4) 0.017(4)
C67 0.027(4) 0.038(4) 0.042(4) 0.015(4) 0.010(3) 0.018(4)
C65 0.030(4) 0.022(4) 0.062(5) 0.014(4) 0.013(4) 0.013(3)
C23 0.032(4) 0.026(4) 0.039(4) 0.012(3) 0.002(4) 0.010(3)
C13 0.028(4) 0.030(4) 0.064(5) 0.018(4) 0.014(4) 0.012(3)
C64 0.019(3) 0.018(3) 0.032(4) 0.007(3) 0.007(3) 0.010(3)
C74 0.036(5) 0.035(4) 0.042(5) 0.008(4) 0.017(4) 0.017(4)
C77 0.052(6) 0.036(5) 0.071(6) 0.015(4) 0.027(5) 0.028(4)
C24 0.048(6) 0.035(5) 0.048(5) 0.005(4) -0.009(4) 0.022(4)
C76 0.047(6) 0.053(6) 0.056(6) 0.016(5) 0.028(5) 0.028(5)
C27 0.049(6) 0.035(5) 0.065(6) 0.012(4) 0.001(5) 0.025(4)
C37 0.077(8) 0.062(7) 0.069(7) 0.042(6) 0.009(6) 0.023(6)
C75 0.057(7) 0.059(6) 0.056(6) -0.016(5) 0.014(5) 0.027(5)
C33 0.028(4) 0.032(4) 0.044(5) 0.021(4) 0.013(4) 0.010(3)
C44 0.025(4) 0.036(4) 0.057(5) 0.019(4) 0.022(4) 0.007(3)
C53 0.057(7) 0.066(7) 0.046(5) 0.014(5) 0.012(5) 0.018(5)
C43 0.029(4) 0.026(4) 0.041(4) 0.011(3) 0.017(3) 0.008(3)
C26 0.030(5) 0.043(6) 0.112(10) 0.001(6) -0.003(6) 0.016(4)
C5S 0.061(7) 0.044(6) 0.123(10) 0.048(6) 0.048(7) 0.034(5)
C4 0.073(7) 0.037(5) 0.048(5) -0.004(4) -0.013(5) 0.031(5)
C47 0.061(8) 0.094(9) 0.090(9) 0.039(8) 0.045(7) 0.014(7)
C4S 0.043(5) 0.018(4) 0.042(4) 0.011(3) 0.014(4) 0.005(3)
C5 0.088(9) 0.042(6) 0.065(7) -0.001(5) -0.002(6) 0.042(6)
C34 0.036(5) 0.034(4) 0.051(5) 0.020(4) 0.007(4) 0.009(4)
C35 0.088(9) 0.046(6) 0.075(7) 0.028(5) 0.022(6) 0.035(6)
C16 0.037(8) 0.058(8) 0.092(10) 0.013(7) 0.028(8) 0.011(6)
C14 0.023(6) 0.047(7) 0.078(8) 0.021(6) 0.019(5) 0.008(5)
C6S 0.110(11) 0.035(6) 0.133(12) 0.029(7) 0.043(10) 0.031(7)
C54 0.107(15) 0.105(15) 0.059(10) 0.032(9) 0.036(9) 0.039(11)
C25 0.126(12) 0.086(9) 0.070(8) 0.031(7) 0.000(8) 0.075(9)
C45 0.095(11) 0.052(7) 0.203(18) -0.012(9) 0.117(12) -0.020(7)
C55 0.123(19) 0.105(14) 0.078(15) 0.039(10) 0.050(14) 0.041(12)
C7 0.31(3) 0.127(13) 0.039(7) 0.002(7) 0.028(11) 0.162(17)
C56 0.101(15) 0.093(17) 0.074(14) 0.029(12) 0.035(11) 0.029(13)
C46 0.056(7) 0.067(8) 0.155(13) 0.051(8) 0.064(8) 0.024(6)
C6 0.074(10) 0.032(7) 0.27(3) 0.014(10) 0.004(13) 0.006(7)
O1S 0.025(3) 0.023(2) 0.032(3) 0.007(2) 0.009(2) 0.010(2)
O2S 0.038(3) 0.049(3) 0.032(2) 0.006(2) 0.015(2) 0.019(2)
N31S 0.077(14) 0.057(6) 0.055(5) -0.009(5) -0.039(10) 0.042(8)
C36 0.058(7) 0.067(7) 0.102(9) 0.060(7) 0.016(7) 0.000(6)
C7S 0.070(9) 0.065(8) 0.152(14) 0.056(9) 0.001(9) 0.022(7)
C15 0.038(8) 0.073(9) 0.118(12) 0.051(9) 0.037(8) 0.021(7)
C17 0.023(6) 0.063(9) 0.093(9) 0.014(7) 0.010(6) 0.009(6)
C33S 0.138(19) 0.097(18) 0.134(14) -0.036(13) -0.020(14) 0.027(15)
C34S 0.107(13) 0.090(15) 0.134(19) -0.001(13) -0.057(10) 0.036(10)
C57 0.121(16) 0.138(19) 0.060(10) 0.029(10) 0.025(10) 0.035(13)
C32S 0.097(13) 0.067(9) 0.095(12) -0.016(8) -0.062(9) 0.041(9)
C33T 0.15(2) 0.17(3) 0.25(4) -0.06(3) 0.03(2) 0.067(18)
C8A 0.125(17) 0.117(14) 0.090(12) -0.045(11) -0.022(12) 0.047(13)
C34T 0.14(2) 0.123(15) 0.19(3) -0.076(17) 0.014(18) 0.036(15)
N31T 0.077(14) 0.057(6) 0.055(5) -0.009(5) -0.039(10) 0.042(8)
C14A 0.030(9) 0.082(14) 0.088(13) 0.040(10) 0.024(9) 0.022(8)
C16A 0.056(15) 0.098(16) 0.095(19) 0.041(14) 0.029(14) 0.042(13)
C17A 0.058(14) 0.091(13) 0.110(17) 0.032(11) 0.022(12) 0.008(10)
C15A 0.037(13) 0.10(2) 0.089(12) 0.046(11) 0.028(9) 0.024(13)
C56A 0.16(3) 0.10(2) 0.13(3) 0.01(2) 0.09(3) 0.02(2)
C54A 0.071(15) 0.073(14) 0.017(9) -0.014(9) 0.004(9) 0.029(12)
C57A 0.21(4) 0.15(3) 0.09(2) 0.06(2) 0.01(2) 0.07(3)
C55A 0.12(3) 0.15(3) 0.08(2) -0.03(2) 0.034(19) -0.02(2)
O41T 0.038(3) 0.049(3) 0.032(2) 0.006(2) 0.015(2) 0.019(2)
C43T 0.111(19) 0.055(14) 0.050(9) 0.011(8) 0.034(9) 0.024(13)
C42T 0.073(17) 0.053(11) 0.051(8) 0.011(8) 0.035(9) 0.038(11)
C45T 0.12(2) 0.047(15) 0.050(12) 0.007(11) 0.043(13) 0.034(15)
C44T 0.112(18) 0.11(3) 0.075(16) 0.016(16) 0.029(11) 0.020(15)
C22T 0.038(9) 0.068(8) 0.037(10) 0.013(7) 0.012(7) 0.018(6)
O21T 0.038(3) 0.049(3) 0.032(2) 0.006(2) 0.015(2) 0.019(2)
C23T 0.025(9) 0.067(10) 0.051(10) 0.033(8) 0.013(7) 0.012(8)
C25T 0.070(17) 0.084(11) 0.13(2) 0.043(10) 0.018(15) 0.015(9)
C24T 0.09(2) 0.125(18) 0.067(11) 0.031(11) 0.000(11) 0.013(15)
O4 0.038(3) 0.049(3) 0.032(2) 0.006(2) 0.015(2) 0.019(2)
C2 0.052(8) 0.053(7) 0.019(8) -0.015(6) 0.018(7) 0.013(6)
C1 0.064(10) 0.065(9) 0.055(12) -0.011(8) 0.024(8) 0.012(7)
C9 0.052(8) 0.053(7) 0.019(8) -0.015(6) 0.018(7) 0.013(6)
C10 0.064(10) 0.065(9) 0.055(12) -0.011(8) 0.024(8) 0.012(7)

loop_
_atom_type_symbol
_atom_type_description
_atom_type_scat_dispersion_real
_atom_type_scat_dispersion_imag
_atom_type_scat_source
C C 0.0033 0.0016 'International Tables Vol C Tables 4.2.6.8 and 6.1.1.4'
H H 0.0000 0.0000 'International Tables Vol C Tables 4.2.6.8 and 6.1.1.4'
Cr Cr 0.3209 0.6236 'International Tables Vol C Tables 4.2.6.8 and 6.1.1.4'
N N 0.0061 0.0033 'International Tables Vol C Tables 4.2.6.8 and 6.1.1.4'
O O 0.0106 0.0060 'International Tables Vol C Tables 4.2.6.8 and 6.1.1.4'
P P 0.1023 0.0942 'International Tables Vol C Tables 4.2.6.8 and 6.1.1.4'
Dy Dy -0.1892 4.4098 'International Tables Vol C Tables 4.2.6.8 and 6.1.1.4'

loop_
_geom_angle_atom_site_label_1
_geom_angle_atom_site_label_2
_geom_angle_atom_site_label_3
_geom_angle
_geom_angle_site_symmetry_1
_geom_angle_site_symmetry_3
P63 Dy1 Dy1 60.75(3) . 2_767
O61 Dy1 Dy1 88.28(10) . 2_767
O61 Dy1 P63 28.66(10) . .
O61 Dy1 C43 143.49(19) . .
O72 Dy1 Dy1 79.15(12) . 2_767
O72 Dy1 P63 83.39(13) . .
O72 Dy1 O61 79.92(16) . .
O72 Dy1 O62 85.77(16) . .
O72 Dy1 O62 76.08(17) . 2_767
O72 Dy1 O41 120.65(17) . .
O72 Dy1 O42 76.26(18) . .
O72 Dy1 O31 118.2(2) . .
O72 Dy1 C43 98.8(2) . .
O72 Dy1 O1S 149.88(17) . .
O62 Dy1 Dy1 33.59(10) . 2_767
O62 Dy1 Dy1 36.39(11) 2_767 2_767
O62 Dy1 P63 28.13(11) . .
O62 Dy1 P63 96.65(12) 2_767 .
O62 Dy1 O61 122.51(15) 2_767 .
O62 Dy1 O61 56.72(15) . .
O62 Dy1 O62 69.98(18) 2_767 .
O62 Dy1 O41 83.31(16) 2_767 .
O62 Dy1 O42 98.90(18) 2_767 .
O62 Dy1 C43 159.7(2) . .
O62 Dy1 C43 91.8(2) 2_767 .
O62 Dy1 O1S 79.38(16) 2_767 .
O41 Dy1 Dy1 113.08(11) . 2_767
O41 Dy1 P63 154.80(12) . .
O41 Dy1 O61 151.84(16) . .
O41 Dy1 O62 136.86(16) . .
O41 Dy1 C43 26.61(19) . .
O42 Dy1 Dy1 133.44(14) . 2_767
O42 Dy1 P63 150.48(14) . .
O42 Dy1 O61 124.70(17) . .
O42 Dy1 O62 160.86(17) . .
O42 Dy1 O41 52.75(17) . .
O42 Dy1 C43 26.1(2) . .
O31 Dy1 Dy1 149.54(15) . 2_767
O31 Dy1 P63 94.75(15) . .
O31 Dy1 O61 71.94(17) . .
O31 Dy1 O62 162.75(19) . 2_767
O31 Dy1 O62 118.33(18) . .
O31 Dy1 O41 80.87(19) . .
O31 Dy1 O42 76.8(2) . .
O31 Dy1 C43 77.0(2) . .
O31 Dy1 O1S 89.38(19) . .
C43 Dy1 Dy1 127.65(16) . 2_767
C43 Dy1 P63 171.53(16) . .
O1S Dy1 Dy1 70.73(11) . 2_767
O1S Dy1 P63 82.37(13) . .
O1S Dy1 O61 99.20(16) . .
O1S Dy1 O62 69.47(16) . .
O1S Dy1 O41 72.82(17) . .
O1S Dy1 O42 125.11(18) . .
O1S Dy1 C43 99.1(2) . .
O60 Cr1 O11 87.2(2) . .
O60 Cr1 O2 168.7(2) . .
O60 Cr1 O3S 81.5(2) . .
O1 Cr1 O60 94.6(2) . .
O1 Cr1 O71 92.6(2) . .
O1 Cr1 O11 96.6(2) . .
O1 Cr1 O2 96.3(2) . .
O1 Cr1 O3S 175.0(2) . .
O71 Cr1 O60 95.3(2) . .
O71 Cr1 O11 170.2(2) . .
O71 Cr1 O2 87.3(2) . .
O71 Cr1 O3S 84.6(2) . .
O11 Cr1 O3S 86.5(2) . .
O2 Cr1 O11 88.4(2) . .
O2 Cr1 O3S 87.8(2) . .
O21 Cr2 O32 83.1(2) . .
O1 Cr2 O21 91.5(2) . .
O1 Cr2 O32 173.5(2) . .
O1 Cr2 O61 96.1(2) . .
O1 Cr2 O70 93.8(2) . .
O1 Cr2 O51 96.4(3) . .
O61 Cr2 O21 92.3(2) . .
O61 Cr2 O32 87.6(2) . .
O70 Cr2 O21 174.6(2) . .
O70 Cr2 O32 91.6(2) . .
O70 Cr2 O61 88.5(2) . .
O70 Cr2 O51 87.4(2) . .
O51 Cr2 O21 90.7(2) . .
O51 Cr2 O32 80.2(3) . .
O51 Cr2 O61 167.0(3) . .
O1 Cr3 O3 96.3(2) . .
O1 Cr3 O22 95.8(2) . .
O1 Cr3 O12 94.7(3) . .
O1 Cr3 O52 99.3(3) . .
O1 Cr3 N31S 173.8(8) . .
O1 Cr3 N31T 175.2(17) . .
O3 Cr3 N31S 87.4(9) . .
O3 Cr3 N31T 85.6(14) . .
O22 Cr3 O3 167.8(3) . .
O22 Cr3 O52 94.9(3) . .
O22 Cr3 N31S 80.5(9) . .
O22 Cr3 N31T 82.4(13) . .
O12 Cr3 O3 90.4(3) . .
O12 Cr3 O22 87.3(3) . .
O12 Cr3 O52 165.6(3) . .
O12 Cr3 N31S 80.2(11) . .
O12 Cr3 N31T 89.6(14) . .
O52 Cr3 O3 84.5(3) . .
O52 Cr3 N31S 86.1(11) . .
O52 Cr3 N31T 76.6(14) . .
O60 P63 Dy1 132.58(19) . .
O60 P63 O61 112.9(3) . .
O60 P63 O62 113.4(3) . .
O60 P63 C64 108.2(3) . .
O61 P63 Dy1 52.53(19) . .
O61 P63 C64 110.1(3) . .
O62 P63 Dy1 50.50(18) . .
O62 P63 O61 102.9(3) . .
O62 P63 C64 109.3(3) . .
C64 P63 Dy1 119.2(2) . .
O71 P73 O72 108.8(3) . .
O71 P73 O70 113.7(3) . .
O71 P73 C74 107.0(3) . .
O72 P73 O70 110.5(3) . .
O72 P73 C74 108.2(3) . .
O70 P73 C74 108.4(3) . .
C23 O21 Cr2 127.3(5) . .
P63 O60 Cr1 130.6(3) . .
Cr1 O1 Cr2 125.9(3) . .
Cr3 O1 Cr1 118.6(3) . .
Cr3 O1 Cr2 115.4(3) . .
P73 O71 Cr1 140.6(3) . .
C33 O32 Cr2 138.1(5) . .
C13 O11 Cr1 132.5(5) . .
Cr2 O61 Dy1 122.2(2) . .
P63 O61 Dy1 98.8(2) . .
P63 O61 Cr2 134.0(3) . .
P73 O72 Dy1 127.4(3) . .
Dy1 O62 Dy1 110.02(18) 2_767 .
P63 O62 Dy1 101.4(2) . .
P63 O62 Dy1 143.3(3) . 2_767
C3 O2 Cr1 131.2(5) . .
C4S O3S Cr1 127.1(5) . .
C43 O41 Dy1 93.0(4) . .
C3 O3 Cr3 133.8(6) . .
P73 O70 Cr2 124.8(3) . .
C43 O42 Dy1 96.3(4) . .
C53 O51 Cr2 137.2(7) . .
C23 O22 Cr3 132.6(5) . .
C33 O31 Dy1 141.9(5) . .
C13 O12 Cr3 132.2(6) . .
C53 O52 Cr3 123.6(7) . .
O2 C3 O3 125.3(7) . .
O2 C3 C4 118.4(7) . .
O3 C3 C4 116.1(7) . .
O21 C23 C24 119.4(7) . .
O22 C23 O21 125.2(7) . .
O22 C23 C24 115.4(7) . .
O11 C13 O12 125.1(8) . .
O11 C13 C14 119.4(9) . .
O11 C13 C14A 116.4(13) . .
O12 C13 C14 115.4(9) . .
O12 C13 C14A 118.3(12) . .
C66 C64 P63 109.5(5) . .
C66 C64 C67 109.4(6) . .
C66 C64 C65 109.5(6) . .
C67 C64 P63 109.1(5) . .
C67 C64 C65 109.9(6) . .
C65 C64 P63 109.4(5) . .
C77 C74 P73 108.8(5) . .
C77 C74 C75 109.0(8) . .
C76 C74 P73 111.2(6) . .
C76 C74 C77 109.2(7) . .
C76 C74 C75 110.5(8) . .
C75 C74 P73 108.1(6) . .
C23 C24 C27 111.0(7) . .
C23 C24 C26 108.8(7) . .
C27 C24 C26 110.2(8) . .
C25 C24 C23 106.4(8) . .
C25 C24 C27 109.0(9) . .
C25 C24 C26 111.4(9) . .
O32 C33 O31 125.4(7) . .
O32 C33 C34 118.5(7) . .
O31 C33 C34 116.0(7) . .
C43 C44 C47 107.8(8) . .
C43 C44 C46 108.4(7) . .
C45 C44 C43 111.2(7) . .
C45 C44 C47 109.6(10) . .
C45 C44 C46 114.3(11) . .
C46 C44 C47 105.3(9) . .
O51 C53 O52 123.8(10) . .
O51 C53 C54 112.2(15) . .
O51 C53 C54A 121.4(13) . .
O52 C53 C54 124.0(14) . .
O52 C53 C54A 114.7(12) . .
O41 C43 Dy1 60.4(4) . .
O41 C43 C44 121.3(7) . .
O42 C43 Dy1 57.6(4) . .
O42 C43 O41 117.9(7) . .
O42 C43 C44 120.8(7) . .
C44 C43 Dy1 178.2(6) . .
C4S C5S C6S 108.0(9) . .
C7S C5S C4S 115.9(10) . .
C7S C5S C6S 110.8(10) . .
C3 C4 C7 107.4(9) . .
C3 C4 C6 106.2(9) . .
C5 C4 C3 112.4(8) . .
C5 C4 C7 107.5(10) . .
C5 C4 C6 109.5(11) . .
C6 C4 C7 113.9(13) . .
O3S C4S C5S 113.1(7) . .
C37 C34 C33 110.9(8) . .
C37 C34 C36 110.3(9) . .
C33 C34 C36 108.4(7) . .
C35 C34 C37 109.5(8) . .
C35 C34 C33 107.6(7) . .
C35 C34 C36 110.1(9) . .
C13 C14 C16 105.3(15) . .
C13 C14 C17 112.5(17) . .
C15 C14 C13 109.6(17) . .
C15 C14 C16 112.0(19) . .
C15 C14 C17 110.1(18) . .
C17 C14 C16 107.3(18) . .
C53 C54 C55 123(3) . .
C53 C54 C56 105(2) . .
C53 C54 C57 109(3) . .
C55 C54 C57 106(2) . .
C56 C54 C55 107(2) . .
C56 C54 C57 107(2) . .
C32S N31S Cr3 123(2) . .
N31S C32S C33S 108(3) . .
N31S C32S C34S 112.1(15) . .
C34S C32S C33S 108.6(15) . .
C33T C8A C34T 109.1(18) . .
N31T C8A C33T 125(3) . .
N31T C8A C34T 109(3) . .
C8A N31T Cr3 126(3) . .
C13 C14A C16A 105(3) . .
C13 C14A C17A 104(3) . .
C13 C14A C15A 110(3) . .
C17A C14A C16A 118(4) . .
C15A C14A C16A 111(3) . .
C15A C14A C17A 109(3) . .
C56A C54A C53 108(2) . .
C56A C54A C57A 128(3) . .
C57A C54A C53 103(2) . .
C55A C54A C53 106.7(18) . .
C55A C54A C56A 105(3) . .
C55A C54A C57A 105(3) . .
C42T C43T C45T 111.6(16) . .
C42T C43T C44T 113.5(18) . .
C44T C43T C45T 107.4(16) . .
O41T C42T C43T 113.4(16) . .
O21T C22T C23T 108.5(13) . .
C22T C23T C25T 106.7(14) . .
C24T C23T C22T 112.8(15) . .
C24T C23T C25T 109.6(15) . .
C1 C2 C10 102.9(15) . .
C9 C2 C1 111.2(15) . .
C9 C2 C10 105.5(15) . .
O4 C9 C2 109.0(14) . .

loop_
_geom_bond_atom_site_label_1
_geom_bond_atom_site_label_2
_geom_bond_distance
_geom_bond_site_symmetry_2
Dy1 Dy1 3.9730(6) 2_767
Dy1 P63 3.1874(17) .
Dy1 O61 2.560(5) .
Dy1 O72 2.253(5) .
Dy1 O62 2.509(5) .
Dy1 O62 2.339(5) 2_767
Dy1 O41 2.483(5) .
Dy1 O42 2.422(5) .
Dy1 O31 2.259(5) .
Dy1 C43 2.853(8) .
Dy1 O1S 2.405(5) .
Cr1 O60 1.960(5) .
Cr1 O1 1.913(5) .
Cr1 O71 1.927(5) .
Cr1 O11 1.994(5) .
Cr1 O2 1.985(5) .
Cr1 O3S 2.105(5) .
Cr2 O21 1.997(5) .
Cr2 O1 1.934(5) .
Cr2 O32 2.011(5) .
Cr2 O61 1.990(5) .
Cr2 O70 1.973(5) .
Cr2 O51 1.982(6) .
Cr3 O1 1.892(5) .
Cr3 O3 1.984(6) .
Cr3 O22 1.971(5) .
Cr3 O12 1.967(7) .
Cr3 O52 1.972(8) .
Cr3 N31S 2.21(3) .
Cr3 N31T 1.99(4) .
P63 O60 1.522(5) .
P63 O61 1.547(5) .
P63 O62 1.533(5) .
P63 C64 1.830(6) .
P73 O71 1.526(5) .
P73 O72 1.533(5) .
P73 O70 1.535(5) .
P73 C74 1.816(8) .
O21 C23 1.262(9) .
O32 C33 1.248(10) .
O11 C13 1.240(10) .
O62 Dy1 2.339(5) 2_767
O2 C3 1.238(10) .
O3S C4S 1.440(8) .
O41 C43 1.280(9) .
O3 C3 1.256(10) .
O42 C43 1.265(9) .
O51 C53 1.236(12) .
O22 C23 1.262(9) .
O31 C33 1.274(9) .
C66 C64 1.534(10) .
O12 C13 1.262(11) .
O52 C53 1.271(13) .
C3 C4 1.522(11) .
C67 C64 1.540(10) .
C65 C64 1.542(10) .
C23 C24 1.526(11) .
C13 C14 1.54(4) .
C13 C14A 1.53(8) .
C74 C77 1.548(12) .
C74 C76 1.531(12) .
C74 C75 1.551(13) .
C24 C27 1.544(12) .
C24 C26 1.550(15) .
C24 C25 1.525(15) .
C37 C34 1.525(13) .
C33 C34 1.526(10) .
C44 C43 1.525(10) .
C44 C47 1.548(14) .
C44 C45 1.507(14) .
C44 C46 1.534(14) .
C53 C54 1.42(5) .
C53 C54A 1.52(3) .
C5S C4S 1.498(12) .
C5S C6S 1.551(14) .
C5S C7S 1.446(18) .
C4 C5 1.518(13) .
C4 C7 1.552(17) .
C4 C6 1.539(19) .
C34 C35 1.504(14) .
C34 C36 1.534(14) .
C16 C14 1.55(2) .
C14 C15 1.532(19) .
C14 C17 1.544(19) .
C54 C55 1.52(3) .
C54 C56 1.52(3) .
C54 C57 1.53(3) .
N31S C32S 1.448(18) .
C33S C32S 1.550(18) .
C34S C32S 1.528(17) .
C33T C8A 1.539(19) .
C8A C34T 1.539(19) .
C8A N31T 1.477(19) .
C14A C16A 1.59(3) .
C14A C17A 1.58(3) .
C14A C15A 1.58(3) .
C56A C54A 1.49(2) .
C54A C57A 1.50(2) .
C54A C55A 1.48(3) .
O41T C42T 1.426(17) .
C43T C42T 1.484(17) .
C43T C45T 1.537(17) .
C43T C44T 1.529(19) .
C22T O21T 1.459(16) .
C22T C23T 1.522(16) .
C23T C25T 1.535(17) .
C23T C24T 1.503(17) .
O4 C9 1.429(17) .
C2 C1 1.534(17) .
C2 C9 1.521(16) .
C2 C10 1.592(18) .
